data_4501687
loop_
_publ_author_name
'Long, Sihui'
'Li, Tonglei'

_publ_section_title
;
 Enforcing Molecule&#x2019;s \p-Conjugation and Consequent Formation of
 the Acid&#x2212;Acid Homosynthon over the Acid&#x2212;Pyridine
 Heterosynthon in 2-Anilinonicotinic Acids
;
_journal_issue 6
_journal_name_full 'Crystal Growth &amp; Design'
_journal_page_first 2465
_journal_paper_doi 10.1021/cg100227s
_journal_volume 10
_journal_year 2010
_chemical_formula_moiety 'C12 H8 F2 N2 O2'
_chemical_formula_sum 'C12 H8 F2 N2 O2'
_chemical_formula_weight 250.20
_chemical_name_systematic
; 
 ? 
;
_space_group_IT_number 2
_space_group_name_Hall '-P 1'
_symmetry_cell_setting triclinic
_symmetry_space_group_name_Hall '-P 1'
_symmetry_space_group_name_H-M 'P -1'
_atom_sites_solution_hydrogens geom
_atom_sites_solution_primary direct
_atom_sites_solution_secondary difmap
_audit_creation_method SHELXL-97
_cell_angle_alpha 106.3670(23)
_cell_angle_beta 90.3310(23)
_cell_angle_gamma 96.5160(22)
_cell_formula_units_Z 2
_cell_length_a 4.2521(2)
_cell_length_b 9.4407(5)
_cell_length_c 13.6969(8)
_cell_measurement_reflns_used 2357
_cell_measurement_temperature 90(2)
_cell_measurement_theta_max 27.48
_cell_measurement_theta_min 1.00
_cell_volume 523.73(5)
_computing_cell_refinement 'DENZO-SMN (Nonius, 1997)'
_computing_data_collection 'COLLECT (Nonius, 2002)'
_computing_data_reduction 'DENZO-SMN (Nonius, 1997)'
_computing_molecular_graphics 'XP in SHELXTL (Bruker, 1995)'
_computing_publication_material 'SHELX-97 and local procedures'
_computing_structure_refinement 'SHELXL-97 (Sheldrick, 1997)'
_computing_structure_solution 'SHELXS-97 (Sheldrick, 1990)'
_diffrn_ambient_temperature 90(2)
_diffrn_detector_area_resol_mean 18
_diffrn_measured_fraction_theta_full 0.997
_diffrn_measured_fraction_theta_max 0.997
_diffrn_measurement_device_type 'Nonius KappaCCD diffractometer'
_diffrn_measurement_method '\w scans at fixed \c = 55\%'
_diffrn_radiation_monochromator graphite
_diffrn_radiation_source 'fine-focus sealed tube'
_diffrn_radiation_type MoK\a
_diffrn_radiation_wavelength 0.71073
_diffrn_reflns_av_R_equivalents 0.0569
_diffrn_reflns_av_sigmaI/netI 0.0756
_diffrn_reflns_limit_h_max 5
_diffrn_reflns_limit_h_min -5
_diffrn_reflns_limit_k_max 12
_diffrn_reflns_limit_k_min -12
_diffrn_reflns_limit_l_max 17
_diffrn_reflns_limit_l_min -17
_diffrn_reflns_number 4690
_diffrn_reflns_theta_full 27.38
_diffrn_reflns_theta_max 27.38
_diffrn_reflns_theta_min 1.55
_exptl_absorpt_coefficient_mu 0.134
_exptl_absorpt_correction_T_max 0.9933
_exptl_absorpt_correction_T_min 0.9361
_exptl_absorpt_correction_type multi-scan
_exptl_absorpt_process_details 'Scalepack (Otwinowski & Minor, 1997)'
_exptl_crystal_colour yellow
_exptl_crystal_density_diffrn 1.587
_exptl_crystal_density_method 'not measured'
_exptl_crystal_description needle
_exptl_crystal_F_000 256
_exptl_crystal_size_max 0.50
_exptl_crystal_size_mid 0.10
_exptl_crystal_size_min 0.05
_refine_diff_density_max 0.310
_refine_diff_density_min -0.352
_refine_diff_density_rms 0.087
_refine_ls_extinction_method none
_refine_ls_goodness_of_fit_ref 1.238
_refine_ls_hydrogen_treatment constr
_refine_ls_matrix_type full
_refine_ls_number_parameters 164
_refine_ls_number_reflns 2376
_refine_ls_number_restraints 0
_refine_ls_restrained_S_all 1.238
_refine_ls_R_factor_all 0.1099
_refine_ls_R_factor_gt 0.0738
_refine_ls_shift/su_max 0.002
_refine_ls_shift/su_mean 0.000
_refine_ls_structure_factor_coef Fsqd
_refine_ls_weighting_details 'calc w=1/[\s^2^(Fo^2^)+(0.0664P)^2^+1.7429P] where P=(Fo^2^+2Fc^2^)/3'
_refine_ls_weighting_scheme calc
_refine_ls_wR_factor_gt 0.2355
_refine_ls_wR_factor_ref 0.2489
_reflns_number_gt 1595
_reflns_number_total 2376
_reflns_threshold_expression >2\s(I)
_cod_data_source_file cg100227s_si_005.cif
_cod_data_source_block shelxl
_cod_original_sg_symbol_H-M P-1
_cod_database_code 4501687

loop_
_symmetry_equiv_pos_as_xyz
'x, y, z'
'-x, -y, -z'

loop_
_atom_site_label
_atom_site_type_symbol
_atom_site_fract_x
_atom_site_fract_y
_atom_site_fract_z
_atom_site_U_iso_or_equiv
_atom_site_adp_type
_atom_site_occupancy
_atom_site_symmetry_multiplicity
_atom_site_calc_flag
_atom_site_refinement_flags
F1 F 0.3068(6) -0.0376(3) 0.23072(19) 0.0289(7) Uani 1 1 d .
O15 O -0.2231(7) 0.0738(3) 0.0872(2) 0.0256(7) Uani 1 1 d .
F2 F 0.6967(7) -0.0965(3) 0.3647(2) 0.0321(7) Uani 1 1 d .
O16 O -0.4816(8) 0.1959(4) 0.0004(2) 0.0299(8) Uani 1 1 d .
H16 H -0.5662 0.1092 -0.0285 0.045 Uiso 1 1 calc R
N7 N 0.1910(8) 0.2344(4) 0.2355(3) 0.0226(8) Uani 1 1 d .
H7 H 0.1058 0.1492 0.1942 0.027 Uiso 1 1 calc R
N1 N 0.2217(9) 0.4915(4) 0.2721(3) 0.0263(9) Uani 1 1 d .
C8 C 0.3975(10) 0.2213(5) 0.3109(3) 0.0221(9) Uani 1 1 d .
C12 C 0.7460(11) 0.3045(5) 0.4622(3) 0.0275(10) Uani 1 1 d .
H12 H 0.8447 0.3838 0.5166 0.033 Uiso 1 1 calc R
C9 C 0.4546(10) 0.0771(5) 0.3064(3) 0.0234(9) Uani 1 1 d .
C3 C -0.1207(10) 0.3392(5) 0.1316(3) 0.0235(9) Uani 1 1 d .
C11 C 0.7975(11) 0.1599(5) 0.4562(3) 0.0265(10) Uani 1 1 d .
H11 H 0.9298 0.1388 0.5052 0.032 Uiso 1 1 calc R
C14 C -0.2751(10) 0.1924(5) 0.0722(3) 0.0242(10) Uani 1 1 d .
C13 C 0.5544(10) 0.3367(5) 0.3908(3) 0.0241(9) Uani 1 1 d .
H13 H 0.5289 0.4372 0.3958 0.029 Uiso 1 1 calc R
C6 C 0.1400(12) 0.6107(5) 0.2480(4) 0.0303(11) Uani 1 1 d .
H6 H 0.2277 0.7059 0.2893 0.036 Uiso 1 1 calc R
C4 C -0.1957(12) 0.4664(5) 0.1093(4) 0.0291(10) Uani 1 1 d .
H4 H -0.3391 0.4578 0.0540 0.035 Uiso 1 1 calc R
C5 C -0.0630(12) 0.6051(5) 0.1672(4) 0.0309(11) Uani 1 1 d .
H5 H -0.1089 0.6931 0.1522 0.037 Uiso 1 1 calc R
C2 C 0.0984(10) 0.3569(5) 0.2148(3) 0.0224(9) Uani 1 1 d .
C10 C 0.6492(11) 0.0481(5) 0.3765(3) 0.0252(10) Uani 1 1 d .

loop_
_atom_site_aniso_label
_atom_site_aniso_U_11
_atom_site_aniso_U_22
_atom_site_aniso_U_33
_atom_site_aniso_U_23
_atom_site_aniso_U_13
_atom_site_aniso_U_12
F1 0.0343(15) 0.0226(13) 0.0251(14) 0.0012(10) -0.0053(11) -0.0013(11)
O15 0.0275(17) 0.0219(16) 0.0249(16) 0.0025(13) -0.0014(13) 0.0035(13)
F2 0.0392(17) 0.0219(14) 0.0347(15) 0.0070(11) -0.0046(12) 0.0041(11)
O16 0.037(2) 0.0255(16) 0.0236(16) 0.0022(13) -0.0075(14) 0.0020(14)
N7 0.025(2) 0.0189(18) 0.0209(18) 0.0013(14) 0.0000(15) 0.0004(15)
N1 0.032(2) 0.0214(19) 0.0228(19) 0.0021(15) 0.0018(16) 0.0013(16)
C8 0.020(2) 0.023(2) 0.021(2) 0.0033(17) 0.0034(17) 0.0024(17)
C12 0.027(2) 0.029(2) 0.022(2) 0.0015(18) 0.0030(18) 0.0001(19)
C9 0.022(2) 0.021(2) 0.022(2) -0.0008(17) 0.0009(17) -0.0019(17)
C3 0.023(2) 0.024(2) 0.021(2) 0.0029(17) 0.0022(17) 0.0000(17)
C11 0.026(2) 0.031(2) 0.022(2) 0.0055(18) -0.0008(18) 0.0026(19)
C14 0.023(2) 0.025(2) 0.022(2) 0.0019(17) 0.0024(18) 0.0028(18)
C13 0.024(2) 0.022(2) 0.023(2) 0.0009(17) 0.0026(17) 0.0018(17)
C6 0.034(3) 0.024(2) 0.028(2) 0.0009(19) 0.000(2) 0.0014(19)
C4 0.033(3) 0.026(2) 0.027(2) 0.0059(19) 0.002(2) 0.0028(19)
C5 0.038(3) 0.019(2) 0.035(3) 0.0066(19) 0.001(2) 0.0026(19)
C2 0.022(2) 0.022(2) 0.021(2) 0.0035(17) 0.0048(17) 0.0012(17)
C10 0.026(2) 0.022(2) 0.025(2) 0.0038(18) 0.0059(19) 0.0038(18)

loop_
_atom_type_symbol
_atom_type_description
_atom_type_scat_dispersion_real
_atom_type_scat_dispersion_imag
_atom_type_scat_source
C C 0.0033 0.0016 'International Tables Vol C Tables 4.2.6.8 and 6.1.1.4'
H H 0.0000 0.0000 'International Tables Vol C Tables 4.2.6.8 and 6.1.1.4'
F F 0.0171 0.0103 'International Tables Vol C Tables 4.2.6.8 and 6.1.1.4'
N N 0.0061 0.0033 'International Tables Vol C Tables 4.2.6.8 and 6.1.1.4'
O O 0.0106 0.0060 'International Tables Vol C Tables 4.2.6.8 and 6.1.1.4'

loop_
_geom_angle_atom_site_label_1
_geom_angle_atom_site_label_2
_geom_angle_atom_site_label_3
_geom_angle
C14 O16 H16 109.5
C2 N7 C8 131.0(4)
C2 N7 H7 114.5
C8 N7 H7 114.5
C2 N1 C6 118.1(4)
N7 C8 C9 116.0(4)
N7 C8 C13 127.4(4)
C9 C8 C13 116.6(4)
C11 C12 C13 121.8(4)
C11 C12 H12 119.1
C13 C12 H12 119.1
F1 C9 C10 119.5(4)
F1 C9 C8 118.4(4)
C10 C9 C8 122.0(4)
C4 C3 C2 118.0(4)
C4 C3 C14 119.7(4)
C2 C3 C14 122.2(4)
C10 C11 C12 117.3(4)
C10 C11 H11 121.3
C12 C11 H11 121.3
O15 C14 O16 121.5(4)
O15 C14 C3 123.9(4)
O16 C14 C3 114.6(4)
C12 C13 C8 120.4(4)
C12 C13 H13 119.8
C8 C13 H13 119.8
N1 C6 C5 124.8(4)
N1 C6 H6 117.6
C5 C6 H6 117.6
C5 C4 C3 120.4(5)
C5 C4 H4 119.8
C3 C4 H4 119.8
C4 C5 C6 117.2(4)
C4 C5 H5 121.4
C6 C5 H5 121.4
N1 C2 N7 118.8(4)
N1 C2 C3 121.5(4)
N7 C2 C3 119.7(4)
F2 C10 C9 117.9(4)
F2 C10 C11 120.3(4)
C9 C10 C11 121.8(4)

loop_
_geom_bond_atom_site_label_1
_geom_bond_atom_site_label_2
_geom_bond_distance
F1 C9 1.359(5)
O15 C14 1.237(5)
F2 C10 1.368(5)
O16 C14 1.324(5)
O16 H16 0.8400
N7 C2 1.363(6)
N7 C8 1.393(6)
N7 H7 0.8800
N1 C2 1.337(5)
N1 C6 1.339(6)
C8 C9 1.394(6)
C8 C13 1.408(6)
C12 C11 1.388(6)
C12 C13 1.388(7)
C12 H12 0.9500
C9 C10 1.368(7)
C3 C4 1.389(7)
C3 C2 1.428(6)
C3 C14 1.472(6)
C11 C10 1.377(6)
C11 H11 0.9500
C13 H13 0.9500
C6 C5 1.385(7)
C6 H6 0.9500
C4 C5 1.380(6)
C4 H4 0.9500
C5 H5 0.9500

loop_
_geom_torsion_atom_site_label_1
_geom_torsion_atom_site_label_2
_geom_torsion_atom_site_label_3
_geom_torsion_atom_site_label_4
_geom_torsion
C2 N7 C8 C9 -176.2(4)
C2 N7 C8 C13 3.8(7)
N7 C8 C9 F1 -0.3(6)
C13 C8 C9 F1 179.7(4)
N7 C8 C9 C10 -179.1(4)
C13 C8 C9 C10 0.9(6)
C13 C12 C11 C10 -0.3(7)
C4 C3 C14 O15 -179.7(4)
C2 C3 C14 O15 -1.9(7)
C4 C3 C14 O16 -0.5(6)
C2 C3 C14 O16 177.3(4)
C11 C12 C13 C8 1.9(7)
N7 C8 C13 C12 177.9(4)
C9 C8 C13 C12 -2.1(6)
C2 N1 C6 C5 -0.3(7)
C2 C3 C4 C5 -0.7(7)
C14 C3 C4 C5 177.2(4)
C3 C4 C5 C6 -1.1(7)
N1 C6 C5 C4 1.7(8)
C6 N1 C2 N7 176.9(4)
C6 N1 C2 C3 -1.6(6)
C8 N7 C2 N1 1.6(7)
C8 N7 C2 C3 -179.8(4)
C4 C3 C2 N1 2.1(6)
C14 C3 C2 N1 -175.8(4)
C4 C3 C2 N7 -176.4(4)
C14 C3 C2 N7 5.7(6)
F1 C9 C10 F2 2.6(6)
C8 C9 C10 F2 -178.6(4)
F1 C9 C10 C11 -178.2(4)
C8 C9 C10 C11 0.7(7)
C12 C11 C10 F2 178.2(4)
C12 C11 C10 C9 -1.0(7)

loop_
_cod_related_entry_id
_cod_related_entry_database
_cod_related_entry_code
1 ChemSpider 30661345
